data_7714018
loop_
_publ_author_name
'Qing, Yuhang'
'Wu, Qianqian'
'He, Shuanglin'
'Zhang, Ping'
'Xiong, Ying'
'Zhang, Yaping'
'Huang, Fang'
'Li, Fei'
'Chen, Lin'

_publ_section_title
;
 Effects of Proton Tunneling Distance on CO2 Reduction by Mn Terpyridine
 species
;
_journal_name_full 'Dalton Transactions'
_journal_paper_doi 10.1039/D3DT02081A
_journal_year 2023
_chemical_formula_moiety '2(C37 H24 Br0.5 Mn N4 O4)'
_chemical_formula_sum 'C74 H48 Br Mn2 N8 O8'
_chemical_formula_weight 1366.99
_space_group_crystal_system monoclinic
_space_group_IT_number 14
_space_group_name_Hall '-P 2ybc'
_space_group_name_H-M_alt 'P 1 21/c 1'
_atom_sites_solution_hydrogens geom
_atom_sites_solution_primary dual
_audit_creation_date 2020-07-21
_audit_creation_method
;
Olex2 1.3
(compiled 2020.07.16 svn.r6f6c53a7 for OlexSys, GUI svn.r6139)
;
_audit_update_record
;
2022-11-14 deposited with the CCDC.	2023-09-22 downloaded from the CCDC.
;
_cell_angle_alpha 90
_cell_angle_beta 108.760(7)
_cell_angle_gamma 90
_cell_formula_units_Z 2
_cell_length_a 12.2992(7)
_cell_length_b 16.1840(10)
_cell_length_c 19.0169(12)
_cell_measurement_reflns_used 7057
_cell_measurement_temperature 99.9(3)
_cell_measurement_theta_max 22.0010
_cell_measurement_theta_min 2.1490
_cell_volume 3584.2(4)
_computing_cell_refinement 'CrysAlisPro 1.171.38.43f (Rigaku OD, 2015)'
_computing_data_collection 'CrysAlisPro 1.171.38.43f (Rigaku OD, 2015)'
_computing_data_reduction 'CrysAlisPro 1.171.38.43f (Rigaku OD, 2015)'
_computing_molecular_graphics 'Olex2 1.3 (Dolomanov et al., 2009)'
_computing_publication_material 'Olex2 1.3 (Dolomanov et al., 2009)'
_computing_structure_refinement 'SHELXL 2018/3 (Sheldrick, 2015)'
_computing_structure_solution 'SHELXT  (Sheldrick, 2015)'
_diffrn_ambient_environment N~2~
_diffrn_ambient_temperature 99.9(3)
_diffrn_detector 'CCD plate'
_diffrn_detector_area_resol_mean 5.2684
_diffrn_detector_type AtlasS2
_diffrn_measured_fraction_theta_full 0.999
_diffrn_measured_fraction_theta_max 0.999
_diffrn_measurement_details
;
List of Runs (angles in degrees, time in seconds):

  # Type    Start    End  Width  t~exp~   \w     \q     \k     \f   Frames
#--------------------------------------------------------------------------
  1  \w    -66.00 -17.00   1.00    8.00    --  -11.59 -57.00 -90.00   49
  2  \w    -13.00  70.00   1.00    8.00    --   11.74  37.00  60.00   83
  3  \w     35.00  61.00   1.00   12.00    --   11.66-178.00-150.00   26
  4  \w     -7.00  84.00   1.00   12.00    --   11.66  57.00 120.00   91
  5  \w    -15.00  35.00   1.00   12.00    --   11.66  77.00-120.00   50
;
_diffrn_measurement_device 'four-circle diffractometer'
_diffrn_measurement_device_type 'SuperNova, Dual, Cu at zero, AtlasS2'
_diffrn_measurement_method '\w scans'
_diffrn_orient_matrix_type 'CrysAlisPro convention (1999,Acta A55,543-557)'
_diffrn_orient_matrix_UB_11 -0.0406007000
_diffrn_orient_matrix_UB_12 0.0272069000
_diffrn_orient_matrix_UB_13 0.0069642000
_diffrn_orient_matrix_UB_21 0.0453877000
_diffrn_orient_matrix_UB_22 0.0232323000
_diffrn_orient_matrix_UB_23 0.0245698000
_diffrn_orient_matrix_UB_31 0.0020912000
_diffrn_orient_matrix_UB_32 0.0252497000
_diffrn_orient_matrix_UB_33 -0.0299924000
_diffrn_radiation_monochromator mirror
_diffrn_radiation_probe x-ray
_diffrn_radiation_type 'Mo K\a'
_diffrn_radiation_wavelength 0.71073
_diffrn_reflns_av_R_equivalents 0.1135
_diffrn_reflns_av_unetI/netI 0.1084
_diffrn_reflns_Laue_measured_fraction_full 0.999
_diffrn_reflns_Laue_measured_fraction_max 0.999
_diffrn_reflns_limit_h_max 14
_diffrn_reflns_limit_h_min -14
_diffrn_reflns_limit_k_max 15
_diffrn_reflns_limit_k_min -19
_diffrn_reflns_limit_l_max 22
_diffrn_reflns_limit_l_min -18
_diffrn_reflns_number 23945
_diffrn_reflns_point_group_measured_fraction_full 0.999
_diffrn_reflns_point_group_measured_fraction_max 0.999
_diffrn_reflns_theta_full 24.999
_diffrn_reflns_theta_max 24.999
_diffrn_reflns_theta_min 2.154
_diffrn_source 'micro-focus sealed X-ray tube'
_diffrn_source_type 'SuperNova (Mo) X-ray Source'
_exptl_absorpt_coefficient_mu 0.967
_exptl_absorpt_correction_T_max 1.00000
_exptl_absorpt_correction_T_min 0.88414
_exptl_absorpt_correction_type multi-scan
_exptl_absorpt_process_details
;
CrysAlisPro 1.171.38.43f (Rigaku Oxford Diffraction, 2015)
Empirical absorption correction using spherical harmonics,
 implemented in SCALE3 ABSPACK scaling algorithm.
;
_exptl_crystal_colour orange
_exptl_crystal_colour_primary orange
_exptl_crystal_density_diffrn 1.267
_exptl_crystal_description block
_exptl_crystal_F_000 1394
_exptl_crystal_size_max 0.12
_exptl_crystal_size_mid 0.11
_exptl_crystal_size_min 0.1
_refine_diff_density_max 0.993
_refine_diff_density_min -0.470
_refine_diff_density_rms 0.086
_refine_ls_extinction_method none
_refine_ls_goodness_of_fit_ref 1.029
_refine_ls_hydrogen_treatment constr
_refine_ls_matrix_type full
_refine_ls_number_parameters 424
_refine_ls_number_reflns 6323
_refine_ls_number_restraints 0
_refine_ls_restrained_S_all 1.029
_refine_ls_R_factor_all 0.1169
_refine_ls_R_factor_gt 0.0773
_refine_ls_shift/su_max 0.000
_refine_ls_shift/su_mean 0.000
_refine_ls_structure_factor_coef Fsqd
_refine_ls_weighting_details 'w=1/[\s^2^(Fo^2^)+(0.1107P)^2^+1.3220P] where P=(Fo^2^+2Fc^2^)/3'
_refine_ls_weighting_scheme calc
_refine_ls_wR_factor_gt 0.1958
_refine_ls_wR_factor_ref 0.2282
_reflns_Friedel_coverage 0.000
_reflns_number_gt 3965
_reflns_number_total 6323
_reflns_threshold_expression 'I > 2\s(I)'
_cod_data_source_file d3dt02081a2.cif
_cod_data_source_block exp_2211
_cod_database_code 7714018
_shelx_shelxl_version_number 2018/3
_shelx_space_group_comment
;
The symmetry employed for this shelxl refinement is uniquely defined
by the following loop, which should always be used as a source of
symmetry information in preference to the above space-group names.
They are only intended as comments.
;
_reflns_odcompleteness_completeness 99.80
_reflns_odcompleteness_iscentric 1
_reflns_odcompleteness_theta 26.32
_olex2_refinement_description
;
1. Fixed Uiso
 At 1.2 times of:
  All C(H) groups, All N(H) groups
2. Others
 Fixed Sof: Br1(0.5)
3.a Aromatic/amide H refined with riding coordinates:
 N1(H1), C3(H3), C4(H4), C5(H5), C6(H6), C8(H8), C9(H9), C10(H10), C13(H13),
 C15(H15), C18(H18), C19(H19), C20(H20), C21(H21), C22(H22), C24(H24), C25(H25),
  C26(H26), C27(H27), C33(H33), C34(H34), C35(H35), C36(H36), C37(H37)
;
_smtbx_masks_void_probe_radius 1.2
_smtbx_masks_void_truncation_radius 1.2
_olex2_submission_special_instructions 'No special instructions were received'
_oxdiff_exptl_absorpt_empirical_details
;
Empirical correction (ABSPACK) includes:
- Absorption correction using spherical harmonics
- Frame scaling
;
_oxdiff_exptl_absorpt_empirical_full_max 1.280
_oxdiff_exptl_absorpt_empirical_full_min 0.644

loop_
_space_group_symop_operation_xyz
'x, y, z'
'-x, y+1/2, -z+1/2'
'-x, -y, -z'
'x, -y-1/2, z-1/2'

loop_
_atom_site_label
_atom_site_type_symbol
_atom_site_fract_x
_atom_site_fract_y
_atom_site_fract_z
_atom_site_U_iso_or_equiv
_atom_site_adp_type
_atom_site_occupancy
_atom_site_site_symmetry_order
_atom_site_calc_flag
_atom_site_refinement_flags_posn
_atom_site_refinement_flags_adp
_atom_site_refinement_flags_occupancy
_atom_site_disorder_assembly
_atom_site_disorder_group
Br1 Br 0.21491(9) 0.95918(7) 0.38992(6) 0.0467(3) Uani 0.5 1 d . . P . .
Mn1 Mn 0.29432(6) 0.84718(5) 0.33595(4) 0.0367(3) Uani 1 1 d . . . . .
O1 O 0.5341(3) 0.4283(3) 0.3790(2) 0.0553(10) Uani 1 1 d . . . . .
O2 O 0.0767(3) 0.7626(2) 0.3256(2) 0.0479(10) Uani 1 1 d . . . . .
O3 O 0.3747(4) 0.6994(3) 0.2771(2) 0.0618(11) Uani 1 1 d . . . . .
O4 O 0.1622(4) 0.8995(3) 0.1840(2) 0.0737(13) Uani 1 1 d . . . . .
N1 N 0.4101(3) 0.5288(3) 0.3884(2) 0.0405(10) Uani 1 1 d . . . . .
H1 H 0.407991 0.576779 0.407400 0.049 Uiso 1 1 calc R U . . .
N2 N 0.2871(3) 0.6520(3) 0.4270(2) 0.0379(10) Uani 1 1 d . . . . .
N3 N 0.4011(3) 0.8241(3) 0.4440(2) 0.0394(11) Uani 1 1 d . . . . .
N4 N 0.4316(4) 0.9207(3) 0.3417(2) 0.0464(12) Uani 1 1 d . . . . .
C1 C 0.3012(5) 0.4943(3) 0.3481(3) 0.0441(13) Uani 1 1 d . . . . .
C2 C 0.2017(4) 0.5312(3) 0.3547(3) 0.0435(13) Uani 1 1 d . . . . .
C3 C 0.0975(5) 0.4999(4) 0.3103(4) 0.0619(17) Uani 1 1 d . . . . .
H3 H 0.030427 0.524960 0.312010 0.074 Uiso 1 1 calc R U . . .
C4 C 0.0886(6) 0.4331(5) 0.2635(4) 0.077(2) Uani 1 1 d . . . . .
H4 H 0.017128 0.413395 0.234665 0.093 Uiso 1 1 calc R U . . .
C5 C 0.1881(6) 0.3964(4) 0.2607(4) 0.075(2) Uani 1 1 d . . . . .
H5 H 0.184429 0.350310 0.230797 0.090 Uiso 1 1 calc R U . . .
C6 C 0.2928(6) 0.4280(4) 0.3022(3) 0.0613(17) Uani 1 1 d . . . . .
H6 H 0.359519 0.403630 0.298926 0.074 Uiso 1 1 calc R U . . .
C7 C 0.1997(4) 0.5980(3) 0.4063(3) 0.0391(12) Uani 1 1 d . . . . .
C8 C 0.1068(5) 0.6067(4) 0.4345(3) 0.0546(16) Uani 1 1 d . . . . .
H8 H 0.045742 0.569751 0.419947 0.066 Uiso 1 1 calc R U . . .
C9 C 0.1060(5) 0.6685(4) 0.4826(3) 0.0562(16) Uani 1 1 d . . . . .
H9 H 0.045631 0.673060 0.501852 0.067 Uiso 1 1 calc R U . . .
C10 C 0.1963(4) 0.7250(4) 0.5030(3) 0.0559(17) Uani 1 1 d . . . . .
H10 H 0.197293 0.768391 0.535189 0.067 Uiso 1 1 calc R U . . .
C11 C 0.2848(4) 0.7140(4) 0.4734(3) 0.0414(13) Uani 1 1 d . . . . .
C12 C 0.3850(4) 0.7711(3) 0.4953(3) 0.0394(13) Uani 1 1 d . . . . .
C13 C 0.4580(4) 0.7671(4) 0.5673(3) 0.0480(14) Uani 1 1 d . . . . .
H13 H 0.442850 0.730032 0.600327 0.058 Uiso 1 1 calc R U . . .
C14 C 0.5551(4) 0.8182(4) 0.5913(3) 0.0520(16) Uani 1 1 d . . . . .
C15 C 0.5709(4) 0.8722(4) 0.5385(3) 0.0505(16) Uani 1 1 d . . . . .
H15 H 0.633110 0.908239 0.551852 0.061 Uiso 1 1 calc R U . . .
C16 C 0.4961(4) 0.8732(3) 0.4669(3) 0.0433(14) Uani 1 1 d . . . . .
C17 C 0.6361(5) 0.8163(4) 0.6684(3) 0.0620(18) Uani 1 1 d . . . . .
C18 C 0.7499(6) 0.8412(4) 0.6815(4) 0.079(2) Uani 1 1 d . . . . .
H18 H 0.774964 0.857876 0.642455 0.095 Uiso 1 1 calc R U . . .
C19 C 0.8255(8) 0.8406(5) 0.7549(6) 0.120(4) Uani 1 1 d . . . . .
H19 H 0.901228 0.857631 0.764916 0.144 Uiso 1 1 calc R U . . .
C20 C 0.7866(10) 0.8140(7) 0.8133(5) 0.125(5) Uani 1 1 d . . . . .
H20 H 0.836235 0.813524 0.861891 0.150 Uiso 1 1 calc R U . . .
C21 C 0.6766(8) 0.7892(8) 0.7980(4) 0.140(5) Uani 1 1 d . . . . .
H21 H 0.650120 0.771586 0.836125 0.168 Uiso 1 1 calc R U . . .
C22 C 0.6028(6) 0.7901(7) 0.7251(4) 0.118(4) Uani 1 1 d . . . . .
H22 H 0.527678 0.771864 0.715352 0.141 Uiso 1 1 calc R U . . .
C23 C 0.5124(4) 0.9276(4) 0.4088(3) 0.0467(15) Uani 1 1 d . . . . .
C24 C 0.6059(5) 0.9813(4) 0.4220(4) 0.066(2) Uani 1 1 d . . . . .
H24 H 0.660840 0.985615 0.468745 0.080 Uiso 1 1 calc R U . . .
C25 C 0.6130(6) 1.0283(4) 0.3617(5) 0.082(3) Uani 1 1 d . . . . .
H25 H 0.672720 1.065854 0.368459 0.098 Uiso 1 1 calc R U . . .
C26 C 0.5339(7) 1.0194(4) 0.2939(4) 0.081(2) Uani 1 1 d . . . . .
H26 H 0.540899 1.048149 0.253280 0.097 Uiso 1 1 calc R U . . .
C27 C 0.4426(6) 0.9670(4) 0.2861(4) 0.0634(18) Uani 1 1 d . . . . .
H27 H 0.385888 0.963675 0.239990 0.076 Uiso 1 1 calc R U . . .
C28 C 0.2151(5) 0.8804(3) 0.2435(3) 0.0475(14) Uani 1 1 d . . . . .
C29 C 0.3448(4) 0.7585(4) 0.3004(3) 0.0400(13) Uani 1 1 d . . . . .
C30 C 0.1648(4) 0.7926(3) 0.3336(3) 0.0385(12) Uani 1 1 d . . . . .
C31 C 0.5163(4) 0.4969(4) 0.4009(3) 0.0417(13) Uani 1 1 d . . . . .
C32 C 0.6157(4) 0.5507(3) 0.4428(3) 0.0383(12) Uani 1 1 d . . . . .
C33 C 0.6050(4) 0.6183(4) 0.4846(3) 0.0478(14) Uani 1 1 d . . . . .
H33 H 0.533389 0.633765 0.486775 0.057 Uiso 1 1 calc R U . . .
C34 C 0.7025(5) 0.6628(4) 0.5232(4) 0.0594(17) Uani 1 1 d . . . . .
H34 H 0.695120 0.708465 0.550987 0.071 Uiso 1 1 calc R U . . .
C35 C 0.8091(5) 0.6411(4) 0.5215(4) 0.0543(16) Uani 1 1 d . . . . .
H35 H 0.873545 0.671086 0.548422 0.065 Uiso 1 1 calc R U . . .
C36 C 0.8198(5) 0.5744(4) 0.4796(3) 0.0566(16) Uani 1 1 d . . . . .
H36 H 0.891728 0.560321 0.477088 0.068 Uiso 1 1 calc R U . . .
C37 C 0.7242(5) 0.5276(4) 0.4409(3) 0.0515(15) Uani 1 1 d . . . . .
H37 H 0.732533 0.481376 0.413943 0.062 Uiso 1 1 calc R U . . .

loop_
_atom_site_aniso_label
_atom_site_aniso_U_11
_atom_site_aniso_U_22
_atom_site_aniso_U_33
_atom_site_aniso_U_23
_atom_site_aniso_U_13
_atom_site_aniso_U_12
Br1 0.0360(6) 0.0354(7) 0.0669(7) -0.0273(5) 0.0139(5) -0.0116(5)
Mn1 0.0337(5) 0.0339(5) 0.0437(5) -0.0074(3) 0.0144(4) -0.0122(3)
O1 0.048(2) 0.056(3) 0.070(3) -0.005(2) 0.030(2) -0.003(2)
O2 0.033(2) 0.046(2) 0.059(2) 0.0042(18) 0.0062(18) -0.0095(18)
O3 0.062(3) 0.058(3) 0.076(3) -0.015(2) 0.038(2) -0.003(2)
O4 0.083(3) 0.077(4) 0.058(3) 0.020(2) 0.019(3) -0.007(3)
N1 0.031(2) 0.037(3) 0.052(3) 0.006(2) 0.010(2) -0.009(2)
N2 0.024(2) 0.045(3) 0.042(2) 0.009(2) 0.0071(18) -0.0098(19)
N3 0.031(2) 0.046(3) 0.046(2) -0.011(2) 0.019(2) -0.011(2)
N4 0.050(3) 0.041(3) 0.058(3) -0.016(2) 0.032(3) -0.020(2)
C1 0.043(3) 0.032(3) 0.050(3) 0.006(3) 0.005(3) -0.009(3)
C2 0.030(3) 0.030(3) 0.061(3) 0.012(3) 0.003(2) -0.011(2)
C3 0.042(4) 0.045(4) 0.082(4) 0.010(3) -0.005(3) -0.010(3)
C4 0.056(4) 0.067(5) 0.091(5) -0.001(4) -0.002(4) -0.032(4)
C5 0.062(5) 0.043(4) 0.106(5) -0.016(4) 0.008(4) -0.020(4)
C6 0.056(4) 0.048(4) 0.073(4) 0.011(3) 0.012(3) -0.010(3)
C7 0.026(3) 0.037(3) 0.049(3) 0.015(2) 0.006(2) -0.004(2)
C8 0.031(3) 0.059(4) 0.071(4) 0.023(3) 0.012(3) -0.014(3)
C9 0.030(3) 0.082(5) 0.063(4) 0.008(4) 0.023(3) -0.008(3)
C10 0.035(3) 0.088(5) 0.050(3) -0.009(3) 0.021(3) -0.017(3)
C11 0.031(3) 0.060(4) 0.033(3) -0.002(3) 0.010(2) -0.008(3)
C12 0.027(3) 0.057(4) 0.036(3) -0.009(2) 0.012(2) -0.010(2)
C13 0.036(3) 0.073(4) 0.035(3) -0.011(3) 0.011(2) 0.001(3)
C14 0.025(3) 0.071(4) 0.055(4) -0.026(3) 0.007(3) 0.003(3)
C15 0.018(3) 0.061(4) 0.068(4) -0.029(3) 0.008(3) 0.000(3)
C16 0.023(3) 0.046(3) 0.062(4) -0.024(3) 0.016(3) -0.011(2)
C17 0.041(3) 0.077(5) 0.053(4) -0.030(3) -0.004(3) 0.027(3)
C18 0.053(4) 0.038(4) 0.109(6) -0.016(4) -0.025(4) -0.002(3)
C19 0.094(7) 0.052(5) 0.139(8) -0.047(6) -0.067(7) 0.016(5)
C20 0.118(9) 0.129(9) 0.078(6) -0.070(6) -0.036(6) 0.067(7)
C21 0.077(6) 0.268(15) 0.055(5) -0.046(6) -0.008(4) 0.090(8)
C22 0.053(4) 0.242(12) 0.052(4) -0.048(6) 0.008(4) 0.046(6)
C23 0.035(3) 0.048(4) 0.066(4) -0.027(3) 0.029(3) -0.021(3)
C24 0.049(4) 0.068(5) 0.094(5) -0.042(4) 0.039(4) -0.035(3)
C25 0.086(5) 0.068(5) 0.127(7) -0.054(5) 0.083(5) -0.053(4)
C26 0.112(6) 0.068(5) 0.085(5) -0.042(4) 0.065(5) -0.055(5)
C27 0.079(5) 0.054(4) 0.071(4) -0.016(3) 0.043(4) -0.034(4)
C28 0.063(4) 0.033(3) 0.050(4) 0.000(3) 0.023(3) -0.011(3)
C29 0.034(3) 0.051(4) 0.038(3) -0.005(2) 0.016(2) -0.012(3)
C30 0.035(3) 0.032(3) 0.047(3) 0.000(2) 0.011(2) 0.001(2)
C31 0.043(3) 0.038(3) 0.052(3) 0.010(3) 0.026(3) -0.002(3)
C32 0.034(3) 0.036(3) 0.049(3) 0.009(2) 0.019(2) 0.001(2)
C33 0.025(3) 0.053(4) 0.065(4) 0.006(3) 0.014(3) 0.001(3)
C34 0.035(3) 0.054(4) 0.086(4) -0.009(3) 0.015(3) -0.004(3)
C35 0.030(3) 0.043(4) 0.088(4) 0.008(3) 0.018(3) -0.010(3)
C36 0.032(3) 0.059(4) 0.081(4) 0.018(3) 0.022(3) -0.005(3)
C37 0.042(3) 0.053(4) 0.069(4) 0.017(3) 0.031(3) 0.000(3)

loop_
_atom_type_symbol
_atom_type_description
_atom_type_scat_dispersion_real
_atom_type_scat_dispersion_imag
_atom_type_scat_source
C C 0.0033 0.0016 'International Tables Vol C Tables 4.2.6.8 and 6.1.1.4'
H H 0.0000 0.0000 'International Tables Vol C Tables 4.2.6.8 and 6.1.1.4'
Br Br -0.2901 2.4595 'International Tables Vol C Tables 4.2.6.8 and 6.1.1.4'
Mn Mn 0.3368 0.7283 'International Tables Vol C Tables 4.2.6.8 and 6.1.1.4'
N N 0.0061 0.0033 'International Tables Vol C Tables 4.2.6.8 and 6.1.1.4'
O O 0.0106 0.0060 'International Tables Vol C Tables 4.2.6.8 and 6.1.1.4'

loop_
_geom_angle_atom_site_label_1
_geom_angle_atom_site_label_2
_geom_angle_atom_site_label_3
_geom_angle
_geom_angle_site_symmetry_1
_geom_angle_site_symmetry_3
_geom_angle_publ_flag
N3 Mn1 Br1 85.92(12) . . ?
N4 Mn1 Br1 88.89(12) . . ?
N4 Mn1 N3 78.63(17) . . ?
C28 Mn1 Br1 91.42(18) . . ?
C28 Mn1 N3 171.5(2) . . ?
C28 Mn1 N4 93.3(2) . . ?
C28 Mn1 C30 85.8(2) . . ?
C29 Mn1 Br1 174.36(16) . . ?
C29 Mn1 N3 92.5(2) . . ?
C29 Mn1 N4 96.1(2) . . ?
C29 Mn1 C28 90.9(2) . . ?
C29 Mn1 C30 90.5(2) . . ?
C30 Mn1 Br1 84.53(16) . . ?
C30 Mn1 N3 101.98(19) . . ?
C30 Mn1 N4 173.3(2) . . ?
C1 N1 H1 115.4 . . ?
C31 N1 H1 115.4 . . ?
C31 N1 C1 129.1(5) . . ?
C7 N2 C11 119.7(4) . . ?
C12 N3 Mn1 128.9(3) . . ?
C12 N3 C16 116.4(4) . . ?
C16 N3 Mn1 114.5(4) . . ?
C23 N4 Mn1 116.5(3) . . ?
C27 N4 Mn1 125.2(4) . . ?
C27 N4 C23 118.0(5) . . ?
C2 C1 N1 118.7(5) . . ?
C6 C1 N1 121.1(5) . . ?
C6 C1 C2 120.1(5) . . ?
C1 C2 C7 125.2(5) . . ?
C3 C2 C1 116.9(5) . . ?
C3 C2 C7 117.8(5) . . ?
C2 C3 H3 118.5 . . ?
C4 C3 C2 123.1(6) . . ?
C4 C3 H3 118.5 . . ?
C3 C4 H4 120.8 . . ?
C5 C4 C3 118.4(6) . . ?
C5 C4 H4 120.8 . . ?
C4 C5 H5 120.1 . . ?
C6 C5 C4 119.9(7) . . ?
C6 C5 H5 120.1 . . ?
C1 C6 C5 121.6(6) . . ?
C1 C6 H6 119.2 . . ?
C5 C6 H6 119.2 . . ?
N2 C7 C2 119.5(4) . . ?
N2 C7 C8 119.5(5) . . ?
C8 C7 C2 121.1(5) . . ?
C7 C8 H8 119.7 . . ?
C9 C8 C7 120.7(5) . . ?
C9 C8 H8 119.7 . . ?
C8 C9 H9 120.3 . . ?
C8 C9 C10 119.5(5) . . ?
C10 C9 H9 120.3 . . ?
C9 C10 H10 121.2 . . ?
C11 C10 C9 117.5(6) . . ?
C11 C10 H10 121.2 . . ?
N2 C11 C10 123.2(5) . . ?
N2 C11 C12 117.3(4) . . ?
C10 C11 C12 119.5(5) . . ?
N3 C12 C11 119.3(4) . . ?
N3 C12 C13 123.0(5) . . ?
C13 C12 C11 117.7(5) . . ?
C12 C13 H13 119.6 . . ?
C12 C13 C14 120.7(5) . . ?
C14 C13 H13 119.6 . . ?
C13 C14 C17 122.7(6) . . ?
C15 C14 C13 115.9(5) . . ?
C15 C14 C17 121.4(6) . . ?
C14 C15 H15 119.4 . . ?
C16 C15 C14 121.1(5) . . ?
C16 C15 H15 119.4 . . ?
N3 C16 C15 122.8(5) . . ?
N3 C16 C23 114.6(5) . . ?
C15 C16 C23 122.6(5) . . ?
C18 C17 C14 119.0(6) . . ?
C22 C17 C14 121.3(6) . . ?
C22 C17 C18 119.7(6) . . ?
C17 C18 H18 120.7 . . ?
C17 C18 C19 118.5(9) . . ?
C19 C18 H18 120.7 . . ?
C18 C19 H19 120.0 . . ?
C18 C19 C20 120.0(10) . . ?
C20 C19 H19 120.0 . . ?
C19 C20 H20 120.3 . . ?
C21 C20 C19 119.5(8) . . ?
C21 C20 H20 120.3 . . ?
C20 C21 H21 120.1 . . ?
C20 C21 C22 119.9(10) . . ?
C22 C21 H21 120.0 . . ?
C17 C22 C21 122.3(9) . . ?
C17 C22 H22 118.8 . . ?
C21 C22 H22 118.8 . . ?
N4 C23 C16 115.0(4) . . ?
N4 C23 C24 122.5(6) . . ?
C24 C23 C16 122.5(5) . . ?
C23 C24 H24 121.5 . . ?
C23 C24 C25 117.0(6) . . ?
C25 C24 H24 121.5 . . ?
C24 C25 H25 119.8 . . ?
C26 C25 C24 120.5(6) . . ?
C26 C25 H25 119.8 . . ?
C25 C26 H26 120.6 . . ?
C25 C26 C27 118.8(7) . . ?
C27 C26 H26 120.6 . . ?
N4 C27 C26 123.1(7) . . ?
N4 C27 H27 118.5 . . ?
C26 C27 H27 118.5 . . ?
O4 C28 Mn1 177.8(5) . . ?
O3 C29 Mn1 178.0(4) . . ?
O2 C30 Mn1 172.9(5) . . ?
O1 C31 N1 123.5(5) . . ?
O1 C31 C32 119.9(5) . . ?
N1 C31 C32 116.5(5) . . ?
C33 C32 C31 123.5(4) . . ?
C33 C32 C37 119.6(5) . . ?
C37 C32 C31 116.8(5) . . ?
C32 C33 H33 120.4 . . ?
C32 C33 C34 119.3(5) . . ?
C34 C33 H33 120.4 . . ?
C33 C34 H34 119.2 . . ?
C35 C34 C33 121.7(6) . . ?
C35 C34 H34 119.2 . . ?
C34 C35 H35 120.4 . . ?
C34 C35 C36 119.1(6) . . ?
C36 C35 H35 120.4 . . ?
C35 C36 H36 119.6 . . ?
C35 C36 C37 120.9(5) . . ?
C37 C36 H36 119.6 . . ?
C32 C37 H37 120.3 . . ?
C36 C37 C32 119.4(6) . . ?
C36 C37 H37 120.3 . . ?

loop_
_geom_bond_atom_site_label_1
_geom_bond_atom_site_label_2
_geom_bond_distance
_geom_bond_site_symmetry_2
_geom_bond_publ_flag
Br1 Mn1 2.4367(12) . ?
Mn1 N3 2.085(4) . ?
Mn1 N4 2.039(4) . ?
Mn1 C28 1.797(6) . ?
Mn1 C29 1.781(6) . ?
Mn1 C30 1.810(5) . ?
O1 C31 1.230(6) . ?
O2 C30 1.152(6) . ?
O3 C29 1.162(6) . ?
O4 C28 1.151(7) . ?
N1 H1 0.8600 . ?
N1 C1 1.426(6) . ?
N1 C31 1.352(6) . ?
N2 C7 1.341(6) . ?
N2 C11 1.342(7) . ?
N3 C12 1.361(6) . ?
N3 C16 1.363(6) . ?
N4 C23 1.346(7) . ?
N4 C27 1.339(7) . ?
C1 C2 1.403(7) . ?
C1 C6 1.366(8) . ?
C2 C3 1.384(7) . ?
C2 C7 1.467(8) . ?
C3 H3 0.9300 . ?
C3 C4 1.381(9) . ?
C4 H4 0.9300 . ?
C4 C5 1.377(9) . ?
C5 H5 0.9300 . ?
C5 C6 1.375(8) . ?
C6 H6 0.9300 . ?
C7 C8 1.417(7) . ?
C8 H8 0.9300 . ?
C8 C9 1.356(9) . ?
C9 H9 0.9300 . ?
C9 C10 1.394(8) . ?
C10 H10 0.9300 . ?
C10 C11 1.388(7) . ?
C11 C12 1.490(7) . ?
C12 C13 1.376(7) . ?
C13 H13 0.9300 . ?
C13 C14 1.402(8) . ?
C14 C15 1.391(8) . ?
C14 C17 1.485(8) . ?
C15 H15 0.9300 . ?
C15 C16 1.377(8) . ?
C16 C23 1.477(8) . ?
C17 C18 1.400(9) . ?
C17 C22 1.338(10) . ?
C18 H18 0.9300 . ?
C18 C19 1.407(11) . ?
C19 H19 0.9300 . ?
C19 C20 1.411(15) . ?
C20 H20 0.9300 . ?
C20 C21 1.350(14) . ?
C21 H21 0.9300 . ?
C21 C22 1.392(10) . ?
C22 H22 0.9300 . ?
C23 C24 1.397(7) . ?
C24 H24 0.9300 . ?
C24 C25 1.402(10) . ?
C25 H25 0.9300 . ?
C25 C26 1.350(11) . ?
C26 H26 0.9300 . ?
C26 C27 1.376(8) . ?
C27 H27 0.9300 . ?
C31 C32 1.503(7) . ?
C32 C33 1.383(7) . ?
C32 C37 1.398(7) . ?
C33 H33 0.9300 . ?
C33 C34 1.389(8) . ?
C34 H34 0.9300 . ?
C34 C35 1.368(7) . ?
C35 H35 0.9300 . ?
C35 C36 1.372(8) . ?
C36 H36 0.9300 . ?
C36 C37 1.394(8) . ?
C37 H37 0.9300 . ?

loop_
_geom_torsion_atom_site_label_1
_geom_torsion_atom_site_label_2
_geom_torsion_atom_site_label_3
_geom_torsion_atom_site_label_4
_geom_torsion
_geom_torsion_site_symmetry_1
_geom_torsion_site_symmetry_2
_geom_torsion_site_symmetry_3
_geom_torsion_site_symmetry_4
_geom_torsion_publ_flag
Mn1 N3 C12 C11 6.4(7) . . . . ?
Mn1 N3 C12 C13 -174.1(4) . . . . ?
Mn1 N3 C16 C15 174.0(4) . . . . ?
Mn1 N3 C16 C23 -6.1(5) . . . . ?
Mn1 N4 C23 C16 6.6(6) . . . . ?
Mn1 N4 C23 C24 -174.4(4) . . . . ?
Mn1 N4 C27 C26 176.1(5) . . . . ?
O1 C31 C32 C33 -163.6(5) . . . . ?
O1 C31 C32 C37 13.7(7) . . . . ?
N1 C1 C2 C3 175.1(5) . . . . ?
N1 C1 C2 C7 -7.1(8) . . . . ?
N1 C1 C6 C5 -177.2(6) . . . . ?
N1 C31 C32 C33 17.5(7) . . . . ?
N1 C31 C32 C37 -165.2(4) . . . . ?
N2 C7 C8 C9 -0.7(8) . . . . ?
N2 C11 C12 N3 70.2(7) . . . . ?
N2 C11 C12 C13 -109.3(5) . . . . ?
N3 C12 C13 C14 -0.5(8) . . . . ?
N3 C16 C23 N4 -0.2(7) . . . . ?
N3 C16 C23 C24 -179.1(5) . . . . ?
N4 C23 C24 C25 -0.3(9) . . . . ?
C1 N1 C31 O1 -1.7(8) . . . . ?
C1 N1 C31 C32 177.2(4) . . . . ?
C1 C2 C3 C4 2.9(9) . . . . ?
C1 C2 C7 N2 29.4(8) . . . . ?
C1 C2 C7 C8 -150.9(5) . . . . ?
C2 C1 C6 C5 0.9(9) . . . . ?
C2 C3 C4 C5 -0.4(10) . . . . ?
C2 C7 C8 C9 179.6(5) . . . . ?
C3 C2 C7 N2 -152.7(5) . . . . ?
C3 C2 C7 C8 27.0(7) . . . . ?
C3 C4 C5 C6 -1.9(11) . . . . ?
C4 C5 C6 C1 1.7(10) . . . . ?
C6 C1 C2 C3 -3.1(8) . . . . ?
C6 C1 C2 C7 174.8(5) . . . . ?
C7 N2 C11 C10 1.2(8) . . . . ?
C7 N2 C11 C12 179.0(4) . . . . ?
C7 C2 C3 C4 -175.2(6) . . . . ?
C7 C8 C9 C10 1.5(9) . . . . ?
C8 C9 C10 C11 -1.1(9) . . . . ?
C9 C10 C11 N2 -0.3(9) . . . . ?
C9 C10 C11 C12 -178.1(5) . . . . ?
C10 C11 C12 N3 -111.9(6) . . . . ?
C10 C11 C12 C13 68.6(7) . . . . ?
C11 N2 C7 C2 179.0(4) . . . . ?
C11 N2 C7 C8 -0.7(7) . . . . ?
C11 C12 C13 C14 179.0(5) . . . . ?
C12 N3 C16 C15 -2.0(7) . . . . ?
C12 N3 C16 C23 177.9(4) . . . . ?
C12 C13 C14 C15 0.5(8) . . . . ?
C12 C13 C14 C17 179.8(5) . . . . ?
C13 C14 C15 C16 -1.3(8) . . . . ?
C13 C14 C17 C18 154.4(6) . . . . ?
C13 C14 C17 C22 -24.6(10) . . . . ?
C14 C15 C16 N3 2.1(8) . . . . ?
C14 C15 C16 C23 -177.8(5) . . . . ?
C14 C17 C18 C19 178.9(6) . . . . ?
C14 C17 C22 C21 -178.8(8) . . . . ?
C15 C14 C17 C18 -26.4(8) . . . . ?
C15 C14 C17 C22 154.6(7) . . . . ?
C15 C16 C23 N4 179.8(5) . . . . ?
C15 C16 C23 C24 0.8(8) . . . . ?
C16 N3 C12 C11 -178.3(4) . . . . ?
C16 N3 C12 C13 1.2(7) . . . . ?
C16 C23 C24 C25 178.5(5) . . . . ?
C17 C14 C15 C16 179.4(5) . . . . ?
C17 C18 C19 C20 0.9(11) . . . . ?
C18 C17 C22 C21 2.2(13) . . . . ?
C18 C19 C20 C21 0.1(14) . . . . ?
C19 C20 C21 C22 0.0(15) . . . . ?
C20 C21 C22 C17 -1.2(16) . . . . ?
C22 C17 C18 C19 -2.1(10) . . . . ?
C23 N4 C27 C26 1.8(9) . . . . ?
C23 C24 C25 C26 -1.7(10) . . . . ?
C24 C25 C26 C27 3.7(11) . . . . ?
C25 C26 C27 N4 -3.9(11) . . . . ?
C27 N4 C23 C16 -178.6(5) . . . . ?
C27 N4 C23 C24 0.3(8) . . . . ?
C31 N1 C1 C2 167.6(5) . . . . ?
C31 N1 C1 C6 -14.3(8) . . . . ?
C31 C32 C33 C34 178.0(5) . . . . ?
C31 C32 C37 C36 -179.0(5) . . . . ?
C32 C33 C34 C35 -0.5(9) . . . . ?
C33 C32 C37 C36 -1.6(8) . . . . ?
C33 C34 C35 C36 1.0(10) . . . . ?
C34 C35 C36 C37 -1.9(9) . . . . ?
C35 C36 C37 C32 2.2(8) . . . . ?
C37 C32 C33 C34 0.8(8) . . . . ?

loop_
_smtbx_masks_void_nr
_smtbx_masks_void_average_x
_smtbx_masks_void_average_y
_smtbx_masks_void_average_z
_smtbx_masks_void_volume
_smtbx_masks_void_count_electrons
_smtbx_masks_void_content
1 0.000 0.000 0.500 335.6 78.7 ?
2 0.000 0.500 0.000 335.6 78.7 ?
